data_7055242
loop_
_publ_author_name
'Ji, Xiangdong'
'Yao, Wei'
'Luo, Xuyang'
'Gao, Wei'
'Mu, Ying'

_publ_section_title
;
 Synthesis of Ti, Zr, and Hf complexes with a new tetra-azane ligand by
 one-pot HCl-elimination and their properties as catalysts for production
 of UHMWPE
;
_journal_issue 3
_journal_name_full 'New J. Chem.'
_journal_page_first 2071
_journal_paper_doi 10.1039/C5NJ02151K
_journal_volume 40
_journal_year 2016
_chemical_formula_sum 'C23 H24 N2'
_chemical_formula_weight 328.44
_chemical_name_systematic
; 
 ? 
;
_space_group_IT_number 14
_symmetry_cell_setting monoclinic
_symmetry_space_group_name_Hall '-P 2ybc'
_symmetry_space_group_name_H-M 'P 1 21/c 1'
_atom_sites_solution_hydrogens geom
_atom_sites_solution_primary direct
_atom_sites_solution_secondary difmap
_audit_creation_method SHELXL-97
_audit_update_record
;
2015-12-01 deposited with the CCDC.
2015-12-15 downloaded from the CCDC.
;
_cell_angle_alpha 90.00
_cell_angle_beta 92.294(3)
_cell_angle_gamma 90.00
_cell_formula_units_Z 12
_cell_length_a 16.515(2)
_cell_length_b 45.244(7)
_cell_length_c 7.7842(11)
_cell_measurement_reflns_used 4208
_cell_measurement_temperature 298(2)
_cell_measurement_theta_max 21.65
_cell_measurement_theta_min 2.47
_cell_volume 5811.7(14)
_computing_cell_refinement 'Bruker SMART'
_computing_data_collection 'Bruker SMART'
_computing_data_reduction 'Bruker SAINT'
_computing_molecular_graphics 'Bruker SHELXTL'
_computing_publication_material 'Bruker SHELXTL'
_computing_structure_refinement 'SHELXL-97 (Sheldrick, 1997)'
_computing_structure_solution 'SHELXS-97 (Sheldrick, 1990)'
_diffrn_ambient_temperature 298(2)
_diffrn_measured_fraction_theta_full 0.996
_diffrn_measured_fraction_theta_max 0.996
_diffrn_measurement_device_type 'CCD area detector'
_diffrn_measurement_method 'phi and omega scan'
_diffrn_radiation_monochromator graphite
_diffrn_radiation_source 'fine-focus sealed tube'
_diffrn_radiation_type MoK\a
_diffrn_radiation_wavelength 0.71073
_diffrn_reflns_av_R_equivalents 0.0566
_diffrn_reflns_av_unetI/netI 0.0680
_diffrn_reflns_limit_h_max 20
_diffrn_reflns_limit_h_min -20
_diffrn_reflns_limit_k_max 55
_diffrn_reflns_limit_k_min -36
_diffrn_reflns_limit_l_max 9
_diffrn_reflns_limit_l_min -9
_diffrn_reflns_number 36565
_diffrn_reflns_theta_full 26.06
_diffrn_reflns_theta_max 26.06
_diffrn_reflns_theta_min 1.31
_exptl_absorpt_coefficient_mu 0.066
_exptl_absorpt_correction_T_max 0.9921
_exptl_absorpt_correction_T_min 0.9883
_exptl_absorpt_correction_type multi-scan
_exptl_crystal_colour yellow
_exptl_crystal_density_diffrn 1.126
_exptl_crystal_density_method 'not measured'
_exptl_crystal_description block
_exptl_crystal_F_000 2112
_exptl_crystal_size_max 0.18
_exptl_crystal_size_mid 0.15
_exptl_crystal_size_min 0.12
_refine_diff_density_max 0.200
_refine_diff_density_min -0.186
_refine_diff_density_rms 0.037
_refine_ls_extinction_method none
_refine_ls_goodness_of_fit_ref 1.053
_refine_ls_hydrogen_treatment constr
_refine_ls_matrix_type full
_refine_ls_number_parameters 688
_refine_ls_number_reflns 11472
_refine_ls_number_restraints 0
_refine_ls_restrained_S_all 1.053
_refine_ls_R_factor_all 0.1350
_refine_ls_R_factor_gt 0.0754
_refine_ls_shift/su_max 0.001
_refine_ls_shift/su_mean 0.000
_refine_ls_structure_factor_coef Fsqd
_refine_ls_weighting_details 'calc w=1/[\s^2^(Fo^2^)+(0.0604P)^2^+1.2253P] where P=(Fo^2^+2Fc^2^)/3'
_refine_ls_weighting_scheme calc
_refine_ls_wR_factor_gt 0.1494
_refine_ls_wR_factor_ref 0.1746
_reflns_number_gt 6575
_reflns_number_total 11472
_reflns_threshold_expression >2sigma(I)
_cod_data_source_file c5nj02151k2.cif
_cod_data_source_block E
_cod_depositor_comments
;
The following automatic conversions were performed:

'_symmetry_cell_setting' value 'Monoclinic' changed to 'monoclinic'
according to
/usr/data/users/saulius/crontab/automatic-downloads/rss-feeds/RSC/lib/dictionaries/cif_core.dic
dictionary named 'cif_core.dic' version 2.4.2 from 2011-04-26.

'_exptl_absorpt_correction_type' value 'Multi-scan' changed to
'multi-scan' according to
/usr/data/users/saulius/crontab/automatic-downloads/rss-feeds/RSC/lib/dictionaries/cif_core.dic
dictionary named 'cif_core.dic' version 2.4.2 from 2011-04-26.

Automatic conversion script
Id: cif_fix_values 4268 2015-11-12 08:31:59Z antanas 

 Adding full bibliography for 7055242--7055246.cif.
;
_cod_original_cell_volume 5811.8(14)
_cod_original_sg_symbol_H-M P2(1)/c
_cod_database_code 7055242

loop_
_symmetry_equiv_pos_as_xyz
'x, y, z'
'-x, y+1/2, -z+1/2'
'-x, -y, -z'
'x, -y-1/2, z-1/2'

loop_
_atom_site_label
_atom_site_type_symbol
_atom_site_fract_x
_atom_site_fract_y
_atom_site_fract_z
_atom_site_U_iso_or_equiv
_atom_site_adp_type
_atom_site_occupancy
_atom_site_symmetry_multiplicity
_atom_site_calc_flag
_atom_site_refinement_flags
C1 C 0.63713(15) 0.06112(6) 0.9752(3) 0.0441(6) Uani 1 1 d .
C2 C 0.57952(17) 0.06361(6) 1.1017(3) 0.0550(7) Uani 1 1 d .
H2 H 0.5249 0.0650 1.0688 0.066 Uiso 1 1 calc R
C3 C 0.60201(18) 0.06404(7) 1.2731(3) 0.0616(8) Uani 1 1 d .
H3 H 0.5625 0.0658 1.3544 0.074 Uiso 1 1 calc R
C4 C 0.68202(19) 0.06195(7) 1.3262(4) 0.0666(9) Uani 1 1 d .
H4 H 0.6969 0.0623 1.4427 0.080 Uiso 1 1 calc R
C5 C 0.73983(17) 0.05941(6) 1.2054(3) 0.0552(7) Uani 1 1 d .
H5 H 0.7940 0.0578 1.2420 0.066 Uiso 1 1 calc R
C6 C 0.72009(15) 0.05910(6) 1.0298(3) 0.0430(6) Uani 1 1 d .
C7 C 0.78475(15) 0.05651(6) 0.9105(3) 0.0465(7) Uani 1 1 d .
H7 H 0.8374 0.0551 0.9570 0.056 Uiso 1 1 calc R
C8 C 0.53355(15) 0.05720(7) 0.7408(3) 0.0495(7) Uani 1 1 d .
C9 C 0.50233(18) 0.02864(7) 0.7268(4) 0.0607(8) Uani 1 1 d .
C10 C 0.4239(2) 0.02514(8) 0.6637(4) 0.0767(10) Uani 1 1 d .
H10 H 0.4018 0.0063 0.6542 0.092 Uiso 1 1 calc R
C11 C 0.3779(2) 0.04924(9) 0.6145(4) 0.0781(10) Uani 1 1 d .
H11 H 0.3251 0.0465 0.5714 0.094 Uiso 1 1 calc R
C12 C 0.40863(19) 0.07707(8) 0.6281(4) 0.0712(9) Uani 1 1 d .
H12 H 0.3767 0.0931 0.5944 0.085 Uiso 1 1 calc R
C13 C 0.48777(18) 0.08164(7) 0.6924(3) 0.0576(8) Uani 1 1 d .
C14 C 0.5224(2) 0.11234(8) 0.7096(5) 0.0922(11) Uani 1 1 d .
H14A H 0.5451 0.1150 0.8239 0.138 Uiso 1 1 calc R
H14B H 0.4802 0.1266 0.6878 0.138 Uiso 1 1 calc R
H14C H 0.5639 0.1150 0.6281 0.138 Uiso 1 1 calc R
C15 C 0.5531(2) 0.00226(8) 0.7793(5) 0.0915(11) Uani 1 1 d .
H15A H 0.6038 0.0031 0.7235 0.137 Uiso 1 1 calc R
H15B H 0.5249 -0.0155 0.7463 0.137 Uiso 1 1 calc R
H15C H 0.5629 0.0024 0.9017 0.137 Uiso 1 1 calc R
C16 C 0.84492(15) 0.05421(6) 0.6444(3) 0.0467(7) Uani 1 1 d .
C17 C 0.86297(16) 0.02731(7) 0.5662(3) 0.0534(7) Uani 1 1 d .
C18 C 0.92820(18) 0.02644(8) 0.4599(4) 0.0627(8) Uani 1 1 d .
H18 H 0.9407 0.0088 0.4058 0.075 Uiso 1 1 calc R
C19 C 0.97472(18) 0.05094(9) 0.4326(4) 0.0713(9) Uani 1 1 d .
H19 H 1.0194 0.0497 0.3638 0.086 Uiso 1 1 calc R
C20 C 0.95509(17) 0.07742(8) 0.5074(4) 0.0665(9) Uani 1 1 d .
H20 H 0.9865 0.0940 0.4871 0.080 Uiso 1 1 calc R
C21 C 0.88935(16) 0.07987(6) 0.6128(3) 0.0525(7) Uani 1 1 d .
C22 C 0.8124(2) 0.00032(7) 0.5937(5) 0.0835(10) Uani 1 1 d .
H22A H 0.8303 -0.0154 0.5216 0.125 Uiso 1 1 calc R
H22B H 0.7566 0.0047 0.5651 0.125 Uiso 1 1 calc R
H22C H 0.8179 -0.0056 0.7119 0.125 Uiso 1 1 calc R
C23 C 0.8653(2) 0.10926(7) 0.6846(4) 0.0749(9) Uani 1 1 d .
H23A H 0.8734 0.1090 0.8074 0.112 Uiso 1 1 calc R
H23B H 0.8092 0.1130 0.6554 0.112 Uiso 1 1 calc R
H23C H 0.8979 0.1245 0.6370 0.112 Uiso 1 1 calc R
C24 C 0.71541(15) 0.18243(6) -0.0348(3) 0.0432(6) Uani 1 1 d .
C25 C 0.77518(16) 0.18054(6) -0.1558(3) 0.0519(7) Uani 1 1 d .
H25 H 0.8294 0.1801 -0.1187 0.062 Uiso 1 1 calc R
C26 C 0.75561(19) 0.17928(7) -0.3285(4) 0.0615(8) Uani 1 1 d .
H26 H 0.7967 0.1779 -0.4065 0.074 Uiso 1 1 calc R
C27 C 0.6761(2) 0.17999(7) -0.3881(4) 0.0678(9) Uani 1 1 d .
H27 H 0.6632 0.1792 -0.5054 0.081 Uiso 1 1 calc R
C28 C 0.61622(17) 0.18192(6) -0.2719(3) 0.0572(8) Uani 1 1 d .
H28 H 0.5624 0.1825 -0.3120 0.069 Uiso 1 1 calc R
C29 C 0.63342(15) 0.18297(6) -0.0952(3) 0.0448(6) Uani 1 1 d .
C30 C 0.56621(15) 0.18468(6) 0.0188(3) 0.0465(7) Uani 1 1 d .
H30 H 0.5142 0.1840 -0.0314 0.056 Uiso 1 1 calc R
C31 C 0.50095(14) 0.18800(6) 0.2790(3) 0.0453(7) Uani 1 1 d .
C32 C 0.48095(16) 0.21449(7) 0.3596(3) 0.0533(7) Uani 1 1 d .
C33 C 0.41330(19) 0.21489(8) 0.4577(4) 0.0675(9) Uani 1 1 d .
H33 H 0.3986 0.2324 0.5106 0.081 Uiso 1 1 calc R
C34 C 0.36716(19) 0.19008(9) 0.4792(4) 0.0730(10) Uani 1 1 d .
H34 H 0.3215 0.1909 0.5451 0.088 Uiso 1 1 calc R
C35 C 0.38859(17) 0.16403(8) 0.4029(4) 0.0655(8) Uani 1 1 d .
H35 H 0.3576 0.1472 0.4192 0.079 Uiso 1 1 calc R
C36 C 0.45582(16) 0.16244(7) 0.3019(3) 0.0533(7) Uani 1 1 d .
C37 C 0.5330(2) 0.24147(7) 0.3408(4) 0.0804(10) Uani 1 1 d .
H37A H 0.5094 0.2578 0.3996 0.121 Uiso 1 1 calc R
H37B H 0.5366 0.2462 0.2211 0.121 Uiso 1 1 calc R
H37C H 0.5863 0.2376 0.3897 0.121 Uiso 1 1 calc R
C38 C 0.4791(2) 0.13337(7) 0.2234(5) 0.0829(10) Uani 1 1 d .
H38A H 0.4614 0.1330 0.1044 0.124 Uiso 1 1 calc R
H38B H 0.4538 0.1175 0.2832 0.124 Uiso 1 1 calc R
H38C H 0.5369 0.1311 0.2325 0.124 Uiso 1 1 calc R
C39 C 0.81372(15) 0.18641(7) 0.2126(3) 0.0467(7) Uani 1 1 d .
C40 C 0.8436(2) 0.21398(7) 0.2608(4) 0.0663(8) Uani 1 1 d .
C41 C 0.9205(2) 0.21544(9) 0.3395(4) 0.0860(11) Uani 1 1 d .
H41 H 0.9410 0.2337 0.3744 0.103 Uiso 1 1 calc R
C42 C 0.9661(2) 0.19101(11) 0.3667(4) 0.0867(12) Uani 1 1 d .
H42 H 1.0177 0.1926 0.4185 0.104 Uiso 1 1 calc R
C43 C 0.9371(2) 0.16419(9) 0.3186(4) 0.0738(10) Uani 1 1 d .
H43 H 0.9693 0.1475 0.3375 0.089 Uiso 1 1 calc R
C44 C 0.85994(18) 0.16089(7) 0.2411(3) 0.0570(8) Uani 1 1 d .
C45 C 0.7927(3) 0.24128(9) 0.2297(6) 0.1198(15) Uani 1 1 d .
H45A H 0.7674 0.2404 0.1166 0.180 Uiso 1 1 calc R
H45B H 0.8265 0.2585 0.2392 0.180 Uiso 1 1 calc R
H45C H 0.7517 0.2423 0.3136 0.180 Uiso 1 1 calc R
C46 C 0.8273(2) 0.13103(8) 0.1938(5) 0.0939(12) Uani 1 1 d .
H46A H 0.7792 0.1273 0.2555 0.141 Uiso 1 1 calc R
H46B H 0.8673 0.1163 0.2230 0.141 Uiso 1 1 calc R
H46C H 0.8145 0.1304 0.0724 0.141 Uiso 1 1 calc R
C47 C 0.18091(13) 0.11329(6) 0.2706(3) 0.0374(6) Uani 1 1 d .
C48 C 0.18353(15) 0.09174(6) 0.3991(3) 0.0478(7) Uani 1 1 d .
H48 H 0.1876 0.0719 0.3691 0.057 Uiso 1 1 calc R
C49 C 0.18012(17) 0.09948(7) 0.5693(3) 0.0581(8) Uani 1 1 d .
H49 H 0.1820 0.0848 0.6530 0.070 Uiso 1 1 calc R
C50 C 0.17397(18) 0.12874(7) 0.6180(3) 0.0621(8) Uani 1 1 d .
H50 H 0.1721 0.1338 0.7335 0.074 Uiso 1 1 calc R
C51 C 0.17074(15) 0.15016(6) 0.4935(3) 0.0512(7) Uani 1 1 d .
H51 H 0.1661 0.1698 0.5262 0.061 Uiso 1 1 calc R
C52 C 0.17427(14) 0.14335(6) 0.3191(3) 0.0382(6) Uani 1 1 d .
C53 C 0.17017(14) 0.16759(6) 0.1963(3) 0.0417(6) Uani 1 1 d .
H53 H 0.1676 0.1867 0.2404 0.050 Uiso 1 1 calc R
C54 C 0.17816(16) 0.07623(6) 0.0376(3) 0.0429(6) Uani 1 1 d .
C55 C 0.24725(17) 0.05862(7) 0.0262(3) 0.0545(7) Uani 1 1 d .
C56 C 0.2367(2) 0.03027(7) -0.0407(4) 0.0735(9) Uani 1 1 d .
H56 H 0.2816 0.0180 -0.0497 0.088 Uiso 1 1 calc R
C57 C 0.1623(3) 0.02005(8) -0.0933(4) 0.0834(11) Uani 1 1 d .
H57 H 0.1568 0.0010 -0.1374 0.100 Uiso 1 1 calc R
C58 C 0.0959(2) 0.03766(8) -0.0815(4) 0.0779(10) Uani 1 1 d .
H58 H 0.0454 0.0305 -0.1186 0.093 Uiso 1 1 calc R
C59 C 0.10213(17) 0.06600(7) -0.0153(3) 0.0552(7) Uani 1 1 d .
C60 C 0.32931(19) 0.06988(9) 0.0818(5) 0.0908(11) Uani 1 1 d .
H60A H 0.3370 0.0893 0.0349 0.136 Uiso 1 1 calc R
H60B H 0.3701 0.0568 0.0411 0.136 Uiso 1 1 calc R
H60C H 0.3335 0.0708 0.2051 0.136 Uiso 1 1 calc R
C61 C 0.0289(2) 0.08558(9) -0.0051(5) 0.0939(12) Uani 1 1 d .
H61A H 0.0318 0.1011 -0.0886 0.141 Uiso 1 1 calc R
H61B H 0.0274 0.0940 0.1079 0.141 Uiso 1 1 calc R
H61C H -0.0192 0.0741 -0.0280 0.141 Uiso 1 1 calc R
C62 C 0.16638(15) 0.19062(5) -0.0721(3) 0.0392(6) Uani 1 1 d .
C63 C 0.23762(16) 0.20552(6) -0.1086(3) 0.0467(7) Uani 1 1 d .
C64 C 0.23233(19) 0.22964(6) -0.2187(4) 0.0579(8) Uani 1 1 d .
H64 H 0.2792 0.2400 -0.2430 0.069 Uiso 1 1 calc R
C65 C 0.1596(2) 0.23862(6) -0.2926(4) 0.0604(8) Uani 1 1 d .
H65 H 0.1573 0.2548 -0.3660 0.073 Uiso 1 1 calc R
C66 C 0.09069(19) 0.22350(6) -0.2571(3) 0.0581(8) Uani 1 1 d .
H66 H 0.0415 0.2297 -0.3068 0.070 Uiso 1 1 calc R
C67 C 0.09195(15) 0.19905(6) -0.1489(3) 0.0460(7) Uani 1 1 d .
C68 C 0.01548(18) 0.18224(8) -0.1161(4) 0.0829(11) Uani 1 1 d .
H68A H -0.0033 0.1874 -0.0049 0.124 Uiso 1 1 calc R
H68B H 0.0263 0.1614 -0.1199 0.124 Uiso 1 1 calc R
H68C H -0.0253 0.1872 -0.2027 0.124 Uiso 1 1 calc R
C69 C 0.31848(17) 0.19564(8) -0.0321(4) 0.0794(10) Uani 1 1 d .
H69A H 0.3611 0.2060 -0.0872 0.119 Uiso 1 1 calc R
H69B H 0.3246 0.1748 -0.0491 0.119 Uiso 1 1 calc R
H69C H 0.3212 0.1999 0.0888 0.119 Uiso 1 1 calc R
N1 N 0.77565(12) 0.05599(5) 0.7474(3) 0.0511(6) Uani 1 1 d .
N2 N 0.61499(12) 0.06094(5) 0.8044(3) 0.0574(6) Uani 1 1 d .
H2A H 0.6522 0.0632 0.7313 0.069 Uiso 1 1 calc R
N3 N 0.57237(12) 0.18704(5) 0.1826(3) 0.0493(6) Uani 1 1 d .
N4 N 0.73394(13) 0.18398(6) 0.1379(3) 0.0597(7) Uani 1 1 d .
H4A H 0.6944 0.1834 0.2064 0.072 Uiso 1 1 calc R
N5 N 0.16975(13) 0.16488(4) 0.0333(2) 0.0455(5) Uani 1 1 d .
N6 N 0.18556(13) 0.10574(5) 0.1004(2) 0.0504(6) Uani 1 1 d .
H6 H 0.1934 0.1196 0.0274 0.060 Uiso 1 1 calc R

loop_
_atom_site_aniso_label
_atom_site_aniso_U_11
_atom_site_aniso_U_22
_atom_site_aniso_U_33
_atom_site_aniso_U_23
_atom_site_aniso_U_13
_atom_site_aniso_U_12
C1 0.0477(16) 0.0464(17) 0.0379(14) 0.0003(12) -0.0014(12) 0.0002(13)
C2 0.0484(16) 0.066(2) 0.0505(17) -0.0009(14) -0.0009(13) 0.0048(14)
C3 0.064(2) 0.079(2) 0.0426(16) -0.0055(15) 0.0084(14) 0.0029(17)
C4 0.074(2) 0.087(2) 0.0390(16) -0.0027(15) -0.0044(15) 0.0018(18)
C5 0.0537(17) 0.068(2) 0.0429(16) 0.0002(14) -0.0093(13) -0.0010(15)
C6 0.0443(15) 0.0424(17) 0.0420(14) 0.0030(12) -0.0029(12) -0.0020(12)
C7 0.0366(15) 0.0542(19) 0.0477(16) 0.0014(13) -0.0099(12) -0.0017(13)
C8 0.0424(16) 0.070(2) 0.0360(14) 0.0011(13) -0.0021(12) 0.0023(15)
C9 0.0563(19) 0.069(2) 0.0561(18) -0.0001(16) -0.0035(14) 0.0022(17)
C10 0.067(2) 0.078(3) 0.084(2) -0.0005(19) -0.0139(18) -0.011(2)
C11 0.052(2) 0.105(3) 0.076(2) 0.000(2) -0.0170(16) -0.010(2)
C12 0.059(2) 0.086(3) 0.068(2) 0.0081(18) -0.0112(16) 0.0149(19)
C13 0.0594(19) 0.069(2) 0.0439(16) 0.0030(14) -0.0031(14) 0.0010(17)
C14 0.104(3) 0.077(3) 0.095(3) 0.004(2) -0.013(2) -0.002(2)
C15 0.092(3) 0.076(3) 0.106(3) 0.003(2) -0.005(2) 0.012(2)
C16 0.0367(15) 0.061(2) 0.0420(15) 0.0071(13) -0.0048(11) 0.0037(14)
C17 0.0495(17) 0.058(2) 0.0524(17) 0.0023(15) -0.0051(13) 0.0071(15)
C18 0.0551(19) 0.070(2) 0.0626(19) -0.0071(16) -0.0017(15) 0.0200(17)
C19 0.0498(19) 0.091(3) 0.074(2) 0.004(2) 0.0150(16) 0.0150(19)
C20 0.0509(18) 0.073(2) 0.076(2) 0.0122(18) 0.0089(16) -0.0033(16)
C21 0.0429(16) 0.058(2) 0.0565(17) 0.0045(14) -0.0003(13) 0.0067(14)
C22 0.096(3) 0.064(2) 0.091(3) -0.0017(19) 0.008(2) -0.008(2)
C23 0.078(2) 0.067(2) 0.081(2) -0.0017(18) 0.0080(18) 0.0034(18)
C24 0.0485(16) 0.0446(17) 0.0367(14) -0.0011(12) 0.0031(12) 0.0036(13)
C25 0.0507(16) 0.058(2) 0.0471(16) 0.0010(13) 0.0074(13) 0.0038(14)
C26 0.075(2) 0.067(2) 0.0440(16) 0.0030(14) 0.0192(15) 0.0040(17)
C27 0.081(2) 0.085(3) 0.0372(16) -0.0006(15) 0.0005(16) 0.0069(19)
C28 0.0617(18) 0.067(2) 0.0428(16) 0.0019(14) -0.0066(14) 0.0019(15)
C29 0.0509(16) 0.0419(17) 0.0415(14) -0.0022(12) 0.0026(12) 0.0032(13)
C30 0.0434(15) 0.0490(18) 0.0465(16) 0.0021(13) -0.0057(12) 0.0047(13)
C31 0.0358(14) 0.061(2) 0.0391(14) 0.0048(13) -0.0033(11) 0.0075(14)
C32 0.0525(17) 0.057(2) 0.0499(16) -0.0025(14) 0.0006(13) 0.0091(15)
C33 0.063(2) 0.073(2) 0.067(2) -0.0106(17) 0.0087(16) 0.0181(18)
C34 0.0527(19) 0.099(3) 0.068(2) -0.002(2) 0.0155(15) 0.010(2)
C35 0.0507(18) 0.075(2) 0.071(2) 0.0080(18) 0.0081(15) -0.0004(17)
C36 0.0491(17) 0.060(2) 0.0509(16) 0.0011(14) 0.0003(13) 0.0075(15)
C37 0.097(3) 0.071(2) 0.074(2) -0.0140(18) 0.0155(19) -0.004(2)
C38 0.089(3) 0.065(2) 0.097(3) -0.005(2) 0.019(2) -0.0054(19)
C39 0.0442(16) 0.062(2) 0.0346(14) 0.0012(13) 0.0060(11) -0.0009(15)
C40 0.077(2) 0.066(2) 0.0560(19) -0.0012(16) 0.0049(16) -0.0064(19)
C41 0.087(3) 0.095(3) 0.076(2) -0.015(2) 0.002(2) -0.037(2)
C42 0.055(2) 0.133(4) 0.072(2) -0.011(3) 0.0008(17) -0.009(3)
C43 0.062(2) 0.102(3) 0.0568(19) 0.0042(19) 0.0012(16) 0.019(2)
C44 0.0596(19) 0.068(2) 0.0442(16) -0.0013(14) 0.0042(14) 0.0003(17)
C45 0.175(4) 0.065(3) 0.119(4) -0.003(2) -0.005(3) 0.018(3)
C46 0.124(3) 0.068(3) 0.089(3) -0.004(2) -0.002(2) 0.006(2)
C47 0.0375(14) 0.0435(16) 0.0311(13) 0.0024(11) 0.0008(10) 0.0008(12)
C48 0.0604(17) 0.0437(17) 0.0392(14) 0.0072(12) 0.0008(12) 0.0015(13)
C49 0.080(2) 0.062(2) 0.0324(14) 0.0137(14) 0.0033(13) 0.0050(17)
C50 0.089(2) 0.070(2) 0.0277(14) 0.0006(14) 0.0081(14) 0.0061(18)
C51 0.0657(19) 0.0518(18) 0.0366(14) -0.0051(13) 0.0066(13) 0.0060(14)
C52 0.0393(14) 0.0432(16) 0.0323(13) 0.0033(11) 0.0052(10) 0.0010(12)
C53 0.0497(16) 0.0356(15) 0.0399(14) -0.0027(11) 0.0038(12) 0.0015(12)
C54 0.0616(18) 0.0391(16) 0.0279(12) 0.0032(11) 0.0017(12) -0.0024(14)
C55 0.0623(19) 0.053(2) 0.0478(16) -0.0004(14) 0.0007(13) 0.0075(16)
C56 0.097(3) 0.059(2) 0.064(2) -0.0065(17) 0.0010(18) 0.024(2)
C57 0.132(4) 0.053(2) 0.065(2) -0.0123(17) -0.009(2) -0.006(2)
C58 0.089(3) 0.072(3) 0.072(2) -0.0053(19) -0.0139(19) -0.025(2)
C59 0.0595(19) 0.059(2) 0.0465(16) -0.0004(14) -0.0018(14) -0.0021(16)
C60 0.063(2) 0.109(3) 0.100(3) -0.006(2) -0.0024(19) 0.006(2)
C61 0.067(2) 0.119(3) 0.095(3) -0.002(2) -0.0048(19) 0.008(2)
C62 0.0540(16) 0.0326(15) 0.0312(12) -0.0013(11) 0.0044(11) 0.0029(12)
C63 0.0533(17) 0.0455(18) 0.0416(14) -0.0002(13) 0.0047(12) 0.0032(14)
C64 0.070(2) 0.0480(19) 0.0562(18) 0.0034(14) 0.0126(15) -0.0116(16)
C65 0.086(2) 0.0427(18) 0.0529(18) 0.0139(14) 0.0078(16) 0.0066(17)
C66 0.068(2) 0.058(2) 0.0481(17) 0.0064(14) 0.0000(14) 0.0198(16)
C67 0.0499(16) 0.0487(17) 0.0397(14) 0.0017(12) 0.0063(12) 0.0045(13)
C68 0.057(2) 0.108(3) 0.084(2) 0.023(2) 0.0041(17) -0.0065(19)
C69 0.056(2) 0.099(3) 0.083(2) 0.019(2) -0.0031(17) -0.0049(19)
N1 0.0409(13) 0.0685(17) 0.0439(13) 0.0006(11) -0.0005(10) 0.0013(11)
N2 0.0423(13) 0.094(2) 0.0359(12) 0.0046(12) -0.0008(10) -0.0019(12)
N3 0.0409(12) 0.0654(16) 0.0418(13) -0.0021(11) 0.0027(10) 0.0024(11)
N4 0.0417(13) 0.101(2) 0.0364(12) -0.0033(12) 0.0029(10) 0.0039(13)
N5 0.0644(14) 0.0378(13) 0.0344(12) 0.0028(10) 0.0017(10) 0.0010(11)
N6 0.0849(17) 0.0357(14) 0.0306(11) 0.0038(9) 0.0025(10) -0.0034(12)

loop_
_atom_type_symbol
_atom_type_description
_atom_type_scat_dispersion_real
_atom_type_scat_dispersion_imag
_atom_type_scat_source
C C 0.0033 0.0016 'International Tables Vol C Tables 4.2.6.8 and 6.1.1.4'
H H 0.0000 0.0000 'International Tables Vol C Tables 4.2.6.8 and 6.1.1.4'
N N 0.0061 0.0033 'International Tables Vol C Tables 4.2.6.8 and 6.1.1.4'

loop_
_geom_angle_atom_site_label_1
_geom_angle_atom_site_label_2
_geom_angle_atom_site_label_3
_geom_angle
N2 C1 C2 121.5(2)
N2 C1 C6 120.6(2)
C2 C1 C6 118.0(2)
C3 C2 C1 121.3(3)
C3 C2 H2 119.3
C1 C2 H2 119.3
C2 C3 C4 120.9(3)
C2 C3 H3 119.6
C4 C3 H3 119.6
C5 C4 C3 119.2(3)
C5 C4 H4 120.4
C3 C4 H4 120.4
C4 C5 C6 122.1(3)
C4 C5 H5 118.9
C6 C5 H5 118.9
C5 C6 C1 118.5(2)
C5 C6 C7 118.7(2)
C1 C6 C7 122.7(2)
N1 C7 C6 125.5(2)
N1 C7 H7 117.3
C6 C7 H7 117.3
C13 C8 C9 121.5(3)
C13 C8 N2 119.9(3)
C9 C8 N2 118.6(3)
C10 C9 C8 118.3(3)
C10 C9 C15 120.8(3)
C8 C9 C15 120.9(3)
C11 C10 C9 120.7(3)
C11 C10 H10 119.7
C9 C10 H10 119.7
C12 C11 C10 120.8(3)
C12 C11 H11 119.6
C10 C11 H11 119.6
C11 C12 C13 120.4(3)
C11 C12 H12 119.8
C13 C12 H12 119.8
C8 C13 C12 118.2(3)
C8 C13 C14 120.8(3)
C12 C13 C14 121.0(3)
C13 C14 H14A 109.5
C13 C14 H14B 109.5
H14A C14 H14B 109.5
C13 C14 H14C 109.5
H14A C14 H14C 109.5
H14B C14 H14C 109.5
C9 C15 H15A 109.5
C9 C15 H15B 109.5
H15A C15 H15B 109.5
C9 C15 H15C 109.5
H15A C15 H15C 109.5
H15B C15 H15C 109.5
C17 C16 C21 121.5(2)
C17 C16 N1 119.0(3)
C21 C16 N1 119.3(3)
C18 C17 C16 118.0(3)
C18 C17 C22 120.9(3)
C16 C17 C22 121.1(3)
C19 C18 C17 121.6(3)
C19 C18 H18 119.2
C17 C18 H18 119.2
C18 C19 C20 119.7(3)
C18 C19 H19 120.2
C20 C19 H19 120.2
C19 C20 C21 121.4(3)
C19 C20 H20 119.3
C21 C20 H20 119.3
C20 C21 C16 117.7(3)
C20 C21 C23 121.0(3)
C16 C21 C23 121.3(3)
C17 C22 H22A 109.5
C17 C22 H22B 109.5
H22A C22 H22B 109.5
C17 C22 H22C 109.5
H22A C22 H22C 109.5
H22B C22 H22C 109.5
C21 C23 H23A 109.5
C21 C23 H23B 109.5
H23A C23 H23B 109.5
C21 C23 H23C 109.5
H23A C23 H23C 109.5
H23B C23 H23C 109.5
N4 C24 C25 122.0(2)
N4 C24 C29 119.9(2)
C25 C24 C29 118.0(2)
C26 C25 C24 121.3(3)
C26 C25 H25 119.3
C24 C25 H25 119.3
C25 C26 C27 120.9(3)
C25 C26 H26 119.5
C27 C26 H26 119.5
C28 C27 C26 118.9(3)
C28 C27 H27 120.5
C26 C27 H27 120.5
C27 C28 C29 122.0(3)
C27 C28 H28 119.0
C29 C28 H28 119.0
C28 C29 C24 118.8(2)
C28 C29 C30 118.4(2)
C24 C29 C30 122.8(2)
N3 C30 C29 125.6(2)
N3 C30 H30 117.2
C29 C30 H30 117.2
C36 C31 C32 121.2(2)
C36 C31 N3 120.1(2)
C32 C31 N3 118.6(3)
C33 C32 C31 118.1(3)
C33 C32 C37 121.5(3)
C31 C32 C37 120.4(3)
C34 C33 C32 121.6(3)
C34 C33 H33 119.2
C32 C33 H33 119.2
C33 C34 C35 119.8(3)
C33 C34 H34 120.1
C35 C34 H34 120.1
C34 C35 C36 121.0(3)
C34 C35 H35 119.5
C36 C35 H35 119.5
C35 C36 C31 118.3(3)
C35 C36 C38 119.9(3)
C31 C36 C38 121.8(3)
C32 C37 H37A 109.5
C32 C37 H37B 109.5
H37A C37 H37B 109.5
C32 C37 H37C 109.5
H37A C37 H37C 109.5
H37B C37 H37C 109.5
C36 C38 H38A 109.5
C36 C38 H38B 109.5
H38A C38 H38B 109.5
C36 C38 H38C 109.5
H38A C38 H38C 109.5
H38B C38 H38C 109.5
C40 C39 C44 120.9(3)
C40 C39 N4 119.6(3)
C44 C39 N4 119.5(3)
C39 C40 C41 118.1(3)
C39 C40 C45 120.2(3)
C41 C40 C45 121.7(3)
C42 C41 C40 121.7(4)
C42 C41 H41 119.2
C40 C41 H41 119.2
C41 C42 C43 120.1(4)
C41 C42 H42 119.9
C43 C42 H42 119.9
C42 C43 C44 121.5(3)
C42 C43 H43 119.2
C44 C43 H43 119.2
C43 C44 C39 117.7(3)
C43 C44 C46 121.1(3)
C39 C44 C46 121.2(3)
C40 C45 H45A 109.5
C40 C45 H45B 109.5
H45A C45 H45B 109.5
C40 C45 H45C 109.5
H45A C45 H45C 109.5
H45B C45 H45C 109.5
C44 C46 H46A 109.5
C44 C46 H46B 109.5
H46A C46 H46B 109.5
C44 C46 H46C 109.5
H46A C46 H46C 109.5
H46B C46 H46C 109.5
N6 C47 C48 121.1(2)
N6 C47 C52 120.2(2)
C48 C47 C52 118.7(2)
C49 C48 C47 120.8(3)
C49 C48 H48 119.6
C47 C48 H48 119.6
C48 C49 C50 121.0(2)
C48 C49 H49 119.5
C50 C49 H49 119.5
C51 C50 C49 119.0(2)
C51 C50 H50 120.5
C49 C50 H50 120.5
C50 C51 C52 122.0(3)
C50 C51 H51 119.0
C52 C51 H51 119.0
C51 C52 C47 118.5(2)
C51 C52 C53 118.0(2)
C47 C52 C53 123.4(2)
N5 C53 C52 125.4(2)
N5 C53 H53 117.3
C52 C53 H53 117.3
C59 C54 C55 121.6(3)
C59 C54 N6 118.6(2)
C55 C54 N6 119.8(2)
C56 C55 C54 117.3(3)
C56 C55 C60 121.3(3)
C54 C55 C60 121.3(3)
C57 C56 C55 121.5(3)
C57 C56 H56 119.2
C55 C56 H56 119.2
C56 C57 C58 120.1(3)
C56 C57 H57 120.0
C58 C57 H57 120.0
C57 C58 C59 121.3(3)
C57 C58 H58 119.3
C59 C58 H58 119.3
C58 C59 C54 118.2(3)
C58 C59 C61 121.2(3)
C54 C59 C61 120.6(3)
C55 C60 H60A 109.5
C55 C60 H60B 109.5
H60A C60 H60B 109.5
C55 C60 H60C 109.5
H60A C60 H60C 109.5
H60B C60 H60C 109.5
C59 C61 H61A 109.5
C59 C61 H61B 109.5
H61A C61 H61B 109.5
C59 C61 H61C 109.5
H61A C61 H61C 109.5
H61B C61 H61C 109.5
C63 C62 C67 121.0(2)
C63 C62 N5 119.9(2)
C67 C62 N5 118.9(2)
C64 C63 C62 118.2(2)
C64 C63 C69 120.6(3)
C62 C63 C69 121.2(2)
C65 C64 C63 121.6(3)
C65 C64 H64 119.2
C63 C64 H64 119.2
C66 C65 C64 119.3(3)
C66 C65 H65 120.4
C64 C65 H65 120.4
C65 C66 C67 121.9(3)
C65 C66 H66 119.0
C67 C66 H66 119.0
C66 C67 C62 117.9(2)
C66 C67 C68 120.9(3)
C62 C67 C68 121.3(2)
C67 C68 H68A 109.5
C67 C68 H68B 109.5
H68A C68 H68B 109.5
C67 C68 H68C 109.5
H68A C68 H68C 109.5
H68B C68 H68C 109.5
C63 C69 H69A 109.5
C63 C69 H69B 109.5
H69A C69 H69B 109.5
C63 C69 H69C 109.5
H69A C69 H69C 109.5
H69B C69 H69C 109.5
C7 N1 C16 119.8(2)
C1 N2 C8 123.5(2)
C1 N2 H2A 118.3
C8 N2 H2A 118.3
C30 N3 C31 119.6(2)
C24 N4 C39 124.9(2)
C24 N4 H4A 117.5
C39 N4 H4A 117.5
C53 N5 C62 119.6(2)
C47 N6 C54 123.8(2)
C47 N6 H6 118.1
C54 N6 H6 118.1

loop_
_geom_bond_atom_site_label_1
_geom_bond_atom_site_label_2
_geom_bond_distance
C1 N2 1.365(3)
C1 C2 1.401(3)
C1 C6 1.421(3)
C2 C3 1.370(4)
C2 H2 0.9300
C3 C4 1.372(4)
C3 H3 0.9300
C4 C5 1.372(4)
C4 H4 0.9300
C5 C6 1.393(3)
C5 H5 0.9300
C6 C7 1.448(3)
C7 N1 1.272(3)
C7 H7 0.9300
C8 C13 1.383(4)
C8 C9 1.394(4)
C8 N2 1.425(3)
C9 C10 1.376(4)
C9 C15 1.506(4)
C10 C11 1.374(4)
C10 H10 0.9300
C11 C12 1.360(4)
C11 H11 0.9300
C12 C13 1.396(4)
C12 H12 0.9300
C13 C14 1.506(4)
C14 H14A 0.9600
C14 H14B 0.9600
C14 H14C 0.9600
C15 H15A 0.9600
C15 H15B 0.9600
C15 H15C 0.9600
C16 C17 1.398(4)
C16 C21 1.401(4)
C16 N1 1.425(3)
C17 C18 1.385(4)
C17 C22 1.499(4)
C18 C19 1.370(4)
C18 H18 0.9300
C19 C20 1.377(4)
C19 H19 0.9300
C20 C21 1.391(4)
C20 H20 0.9300
C21 C23 1.502(4)
C22 H22A 0.9600
C22 H22B 0.9600
C22 H22C 0.9600
C23 H23A 0.9600
C23 H23B 0.9600
C23 H23C 0.9600
C24 N4 1.368(3)
C24 C25 1.395(3)
C24 C29 1.416(3)
C25 C26 1.371(4)
C25 H25 0.9300
C26 C27 1.376(4)
C26 H26 0.9300
C27 C28 1.369(4)
C27 H27 0.9300
C28 C29 1.394(3)
C28 H28 0.9300
C29 C30 1.451(3)
C30 N3 1.280(3)
C30 H30 0.9300
C31 C36 1.391(4)
C31 C32 1.398(4)
C31 N3 1.424(3)
C32 C33 1.379(4)
C32 C37 1.504(4)
C33 C34 1.370(4)
C33 H33 0.9300
C34 C35 1.373(4)
C34 H34 0.9300
C35 C36 1.388(4)
C35 H35 0.9300
C36 C38 1.506(4)
C37 H37A 0.9600
C37 H37B 0.9600
C37 H37C 0.9600
C38 H38A 0.9600
C38 H38B 0.9600
C38 H38C 0.9600
C39 C40 1.387(4)
C39 C44 1.397(4)
C39 N4 1.423(3)
C40 C41 1.389(5)
C40 C45 1.508(5)
C41 C42 1.350(5)
C41 H41 0.9300
C42 C43 1.352(5)
C42 H42 0.9300
C43 C44 1.396(4)
C43 H43 0.9300
C44 C46 1.495(4)
C45 H45A 0.9600
C45 H45B 0.9600
C45 H45C 0.9600
C46 H46A 0.9600
C46 H46B 0.9600
C46 H46C 0.9600
C47 N6 1.374(3)
C47 C48 1.396(3)
C47 C52 1.416(3)
C48 C49 1.373(3)
C48 H48 0.9300
C49 C50 1.382(4)
C49 H49 0.9300
C50 C51 1.370(4)
C50 H50 0.9300
C51 C52 1.396(3)
C51 H51 0.9300
C52 C53 1.455(3)
C53 N5 1.275(3)
C53 H53 0.9300
C54 C59 1.385(4)
C54 C55 1.397(4)
C54 N6 1.425(3)
C55 C56 1.393(4)
C55 C60 1.495(4)
C56 C57 1.361(5)
C56 H56 0.9300
C57 C58 1.361(5)
C57 H57 0.9300
C58 C59 1.384(4)
C58 H58 0.9300
C59 C61 1.504(4)
C60 H60A 0.9600
C60 H60B 0.9600
C60 H60C 0.9600
C61 H61A 0.9600
C61 H61B 0.9600
C61 H61C 0.9600
C62 C63 1.395(3)
C62 C67 1.398(3)
C62 N5 1.424(3)
C63 C64 1.388(4)
C63 C69 1.508(4)
C64 C65 1.372(4)
C64 H64 0.9300
C65 C66 1.366(4)
C65 H65 0.9300
C66 C67 1.390(4)
C66 H66 0.9300
C67 C68 1.505(4)
C68 H68A 0.9600
C68 H68B 0.9600
C68 H68C 0.9600
C69 H69A 0.9600
C69 H69B 0.9600
C69 H69C 0.9600
N2 H2A 0.8600
N4 H4A 0.8600
N6 H6 0.8600
